data_4303810
loop_
_publ_author_name
'T. K. Prasad'
'M. V. Rajasekharan'

_publ_contact_author_address
;School of Chemistry,
University of Hyderabad,
Hyderabad-500046,
India.
;
_publ_contact_author_email mvrsc@uohyd.ernet.in
_publ_contact_author_fax +91-40-2301-2460
_publ_contact_author_name 'Rajasekharan, M. V.'
_publ_contact_author_phone +91-40-2313-4857
_publ_section_title
;
Cerium(IV)-Lanthanide(III)-Pyridine-2,6-dicarboxylic Acid System:
Coordination Salts, Chains, and Rings
;
_journal_name_full 'Inorganic Chemistry'
_journal_page_first 11543
_journal_page_last 11550
_journal_paper_doi 10.1021/ic901066v
_journal_volume 48
_journal_year 2009
_chemical_formula_moiety 'C98 H86 Ce8 N14 O78, 24(H2 O)'
_chemical_formula_sum 'C98 H134 Ce8 N14 O102'
_chemical_formula_weight 4261.15
_chemical_name_systematic
;
 ?
;
_space_group_IT_number 2
_symmetry_cell_setting triclinic
_symmetry_space_group_name_Hall '-P 1'
_symmetry_space_group_name_H-M 'P -1'
_atom_sites_solution_hydrogens geom
_atom_sites_solution_primary direct
_atom_sites_solution_secondary difmap
_audit_creation_method SHELXL-97
_cell_angle_alpha 106.6910(10)
_cell_angle_beta 100.6060(10)
_cell_angle_gamma 100.6680(10)
_cell_formula_units_Z 1
_cell_length_a 14.8319(9)
_cell_length_b 15.1352(9)
_cell_length_c 17.4938(10)
_cell_measurement_reflns_used 7743
_cell_measurement_temperature 100(2)
_cell_measurement_theta_max 28.29
_cell_measurement_theta_min 2.21
_cell_volume 3577.3(4)
_computing_cell_refinement 'Bruker SMART'
_computing_data_collection 'Bruker SMART'
_computing_data_reduction 'Bruker SAINT'
_computing_molecular_graphics 'ORTEP-III (Burnett & Johnson, 1996)'
_computing_publication_material 'SHELXL-97 (Sheldrick, 1997)'
_computing_structure_refinement 'SHELXL-97 (Sheldrick, 1997)'
_computing_structure_solution 'SHELXS-97 (Sheldrick, 1990)'
_diffrn_ambient_temperature 100(2)
_diffrn_measured_fraction_theta_full 0.994
_diffrn_measured_fraction_theta_max 0.993
_diffrn_measurement_device_type 'CCD area detector'
_diffrn_measurement_method 'phi and omega scans'
_diffrn_radiation_monochromator graphite
_diffrn_radiation_source 'fine-focus sealed tube'
_diffrn_radiation_type MoK\a
_diffrn_radiation_wavelength 0.71073
_diffrn_reflns_av_R_equivalents 0.0239
_diffrn_reflns_av_sigmaI/netI 0.0283
_diffrn_reflns_limit_h_max 17
_diffrn_reflns_limit_h_min -17
_diffrn_reflns_limit_k_max 18
_diffrn_reflns_limit_k_min -18
_diffrn_reflns_limit_l_max 21
_diffrn_reflns_limit_l_min -21
_diffrn_reflns_number 35618
_diffrn_reflns_theta_full 25.00
_diffrn_reflns_theta_max 25.50
_diffrn_reflns_theta_min 1.26
_exptl_absorpt_coefficient_mu 2.617
_exptl_absorpt_correction_T_max 0.811
_exptl_absorpt_correction_T_min 0.613
_exptl_absorpt_correction_type multi-scan
_exptl_absorpt_process_details SADABS
_exptl_crystal_colour ' pale orange'
_exptl_crystal_density_diffrn 1.978
_exptl_crystal_density_method 'not measured'
_exptl_crystal_description blocks
_exptl_crystal_F_000 2100
_exptl_crystal_size_max 0.28
_exptl_crystal_size_mid 0.15
_exptl_crystal_size_min 0.08
_refine_diff_density_max 5.787
_refine_diff_density_min -2.527
_refine_diff_density_rms 0.172
_refine_ls_extinction_method none
_refine_ls_goodness_of_fit_ref 1.102
_refine_ls_hydrogen_treatment constr
_refine_ls_matrix_type full
_refine_ls_number_parameters 995
_refine_ls_number_reflns 13208
_refine_ls_number_restraints 0
_refine_ls_restrained_S_all 1.102
_refine_ls_R_factor_all 0.0485
_refine_ls_R_factor_gt 0.0461
_refine_ls_shift/su_max 0.001
_refine_ls_shift/su_mean 0.000
_refine_ls_structure_factor_coef Fsqd
_refine_ls_weighting_details 'calc w=1/[\s^2^(Fo^2^)+(0.0400P)^2^+47.5031P] where P=(Fo^2^+2Fc^2^)/3'
_refine_ls_weighting_scheme calc
_refine_ls_wR_factor_gt 0.1163
_refine_ls_wR_factor_ref 0.1176
_reflns_number_gt 12443
_reflns_number_total 13208
_reflns_threshold_expression >2sigma(I)
_cod_data_source_file ic901066v_si_002_11.cif
_cod_data_source_block 10
_cod_database_code 4303810

loop_
_symmetry_equiv_pos_as_xyz
'x, y, z'
'-x, -y, -z'

loop_
_atom_site_label
_atom_site_type_symbol
_atom_site_fract_x
_atom_site_fract_y
_atom_site_fract_z
_atom_site_U_iso_or_equiv
_atom_site_adp_type
_atom_site_occupancy
_atom_site_symmetry_multiplicity
_atom_site_calc_flag
_atom_site_refinement_flags
_atom_site_disorder_assembly
_atom_site_disorder_group
Ce1 Ce 0.22765(2) 0.79979(2) 0.54193(2) 0.01145(9) Uani 1 1 d . . .
Ce2 Ce 0.26044(2) 0.78125(2) 0.05780(2) 0.01292(9) Uani 1 1 d . . .
Ce3 Ce 0.49349(2) 0.62473(2) 0.31704(2) 0.01217(9) Uani 1 1 d . . .
Ce4 Ce -0.17376(3) 0.79402(3) -0.05528(2) 0.01697(10) Uani 1 1 d . . .
C11 C 0.0036(5) 0.8264(4) 0.5170(4) 0.0161(13) Uani 1 1 d . . .
C12 C -0.0828(5) 0.8409(5) 0.4835(4) 0.0236(15) Uani 1 1 d . . .
H12 H -0.1374 0.8237 0.5023 0.028 Uiso 1 1 calc R . .
C13 C -0.0865(5) 0.8814(6) 0.4216(5) 0.0267(16) Uani 1 1 d . . .
H13 H -0.1443 0.8925 0.3975 0.032 Uiso 1 1 calc R . .
C14 C -0.0060(5) 0.9058(5) 0.3947(4) 0.0225(15) Uani 1 1 d . . .
H14 H -0.0076 0.9341 0.3527 0.027 Uiso 1 1 calc R . .
C15 C 0.0772(5) 0.8877(5) 0.4311(4) 0.0169(13) Uani 1 1 d . . .
C16 C 0.1698(5) 0.9079(4) 0.4076(4) 0.0161(13) Uani 1 1 d . . .
C17 C 0.0191(5) 0.7836(4) 0.5850(4) 0.0160(13) Uani 1 1 d . . .
C21 C 0.2553(5) 0.6249(5) 0.6239(4) 0.0159(13) Uani 1 1 d . . .
C22 C 0.2422(5) 0.5369(5) 0.6359(4) 0.0181(13) Uani 1 1 d . . .
H22 H 0.2757 0.5305 0.6850 0.022 Uiso 1 1 calc R . .
C23 C 0.1790(5) 0.4585(5) 0.5742(4) 0.0207(14) Uani 1 1 d . . .
H23 H 0.1678 0.3976 0.5809 0.025 Uiso 1 1 calc R . .
C24 C 0.1324(5) 0.4702(5) 0.5028(4) 0.0205(14) Uani 1 1 d . . .
H24 H 0.0892 0.4174 0.4598 0.025 Uiso 1 1 calc R . .
C25 C 0.1497(4) 0.5597(5) 0.4951(4) 0.0160(13) Uani 1 1 d . . .
C26 C 0.1042(5) 0.5842(5) 0.4228(4) 0.0181(13) Uani 1 1 d . . .
C27 C 0.3176(4) 0.7176(5) 0.6859(4) 0.0152(13) Uani 1 1 d . . .
C31 C 0.4063(5) 1.0022(4) 0.6314(4) 0.0148(13) Uani 1 1 d . . .
C32 C 0.4961(5) 1.0656(4) 0.6563(4) 0.0177(13) Uani 1 1 d . . .
H32 H 0.5076 1.1275 0.6951 0.021 Uiso 1 1 calc R . .
C33 C 0.5674(5) 1.0364(5) 0.6234(4) 0.0188(14) Uani 1 1 d . . .
H33 H 0.6294 1.0775 0.6403 0.023 Uiso 1 1 calc R . .
C34 C 0.5478(5) 0.9460(5) 0.5653(4) 0.0185(13) Uani 1 1 d . . .
H34 H 0.5955 0.9249 0.5409 0.022 Uiso 1 1 calc R . .
C35 C 0.4571(4) 0.8878(4) 0.5438(4) 0.0140(12) Uani 1 1 d . . .
C36 C 0.4252(4) 0.7891(4) 0.4799(4) 0.0136(12) Uani 1 1 d . . .
C37 C 0.3217(5) 1.0248(4) 0.6616(4) 0.0152(13) Uani 1 1 d . . .
C41 C 0.4921(5) 0.8875(5) 0.0959(4) 0.0192(14) Uani 1 1 d . . .
C42 C 0.5790(5) 0.9548(5) 0.1265(5) 0.0248(15) Uani 1 1 d . . .
H42 H 0.6345 0.9400 0.1121 0.030 Uiso 1 1 calc R . .
C43 C 0.5819(5) 1.0445(5) 0.1787(4) 0.0264(16) Uani 1 1 d . . .
H43 H 0.6396 1.0930 0.1997 0.032 Uiso 1 1 calc R . .
C44 C 0.5000(5) 1.0626(5) 0.2001(4) 0.0218(14) Uani 1 1 d . . .
H44 H 0.5005 1.1239 0.2349 0.026 Uiso 1 1 calc R . .
C45 C 0.4180(5) 0.9903(5) 0.1701(4) 0.0172(13) Uani 1 1 d . . .
C46 C 0.3238(5) 0.9984(5) 0.1898(4) 0.0175(13) Uani 1 1 d . . .
C47 C 0.4753(5) 0.7903(5) 0.0325(4) 0.0223(15) Uani 1 1 d . . .
C51 C 0.1883(4) 0.7837(5) -0.1362(4) 0.0161(13) Uani 1 1 d . . .
C52 C 0.1449(5) 0.7546(5) -0.2187(4) 0.0174(13) Uani 1 1 d . . .
H52 H 0.1408 0.7996 -0.2468 0.021 Uiso 1 1 calc R . .
C53 C 0.1070(5) 0.6576(5) -0.2602(4) 0.0188(13) Uani 1 1 d . . .
H53 H 0.0742 0.6353 -0.3169 0.023 Uiso 1 1 calc R . .
C54 C 0.1175(5) 0.5933(5) -0.2184(4) 0.0199(14) Uani 1 1 d . . .
H54 H 0.0928 0.5266 -0.2459 0.024 Uiso 1 1 calc R . .
C55 C 0.1651(4) 0.6290(4) -0.1353(4) 0.0153(13) Uani 1 1 d . . .
C56 C 0.1794(5) 0.5691(5) -0.0819(4) 0.0189(14) Uani 1 1 d . . .
C57 C 0.2268(4) 0.8871(5) -0.0820(4) 0.0166(13) Uani 1 1 d . . .
C61 C 0.0713(5) 0.7275(5) 0.1340(4) 0.0165(13) Uani 1 1 d . . .
C62 C 0.0155(5) 0.7020(5) 0.1838(4) 0.0222(15) Uani 1 1 d . . .
H62 H -0.0497 0.7020 0.1732 0.027 Uiso 1 1 calc R . .
C63 C 0.0568(5) 0.6768(5) 0.2489(5) 0.0248(15) Uani 1 1 d . . .
H63 H 0.0203 0.6586 0.2837 0.030 Uiso 1 1 calc R . .
C64 C 0.1532(5) 0.6784(5) 0.2633(4) 0.0196(14) Uani 1 1 d . . .
H64 H 0.1834 0.6617 0.3080 0.024 Uiso 1 1 calc R . .
C65 C 0.2033(5) 0.7050(5) 0.2108(4) 0.0165(13) Uani 1 1 d . . .
C66 C 0.3071(5) 0.7099(4) 0.2194(4) 0.0166(13) Uani 1 1 d . . .
C67 C 0.0353(4) 0.7583(4) 0.0627(4) 0.0146(13) Uani 1 1 d . . .
C71 C 0.5334(4) 0.4477(4) 0.3974(4) 0.0137(12) Uani 1 1 d . . .
C72 C 0.5249(4) 0.3609(5) 0.4098(4) 0.0158(13) Uani 1 1 d . . .
H72 H 0.5586 0.3562 0.4596 0.019 Uiso 1 1 calc R . .
C73 C 0.4654(5) 0.2801(5) 0.3472(4) 0.0190(14) Uani 1 1 d . . .
H73 H 0.4567 0.2196 0.3545 0.023 Uiso 1 1 calc R . .
C74 C 0.4193(5) 0.2886(5) 0.2744(4) 0.0191(14) Uani 1 1 d . . .
H74 H 0.3811 0.2341 0.2300 0.023 Uiso 1 1 calc R . .
C75 C 0.4304(4) 0.3793(4) 0.2682(4) 0.0163(13) Uani 1 1 d . . .
C76 C 0.3771(5) 0.3976(5) 0.1940(4) 0.0176(13) Uani 1 1 d . . .
C77 C 0.5943(4) 0.5413(4) 0.4613(4) 0.0147(13) Uani 1 1 d . . .
N11 N 0.0807(4) 0.8492(4) 0.4909(3) 0.0138(11) Uani 1 1 d . . .
N21 N 0.2110(4) 0.6352(4) 0.5549(3) 0.0139(11) Uani 1 1 d . . .
N31 N 0.3888(4) 0.9148(4) 0.5774(3) 0.0130(10) Uani 1 1 d . . .
N41 N 0.4143(4) 0.9045(4) 0.1188(3) 0.0162(11) Uani 1 1 d . . .
N51 N 0.1993(4) 0.7235(4) -0.0951(3) 0.0139(11) Uani 1 1 d . . .
N61 N 0.1631(4) 0.7290(4) 0.1475(3) 0.0145(11) Uani 1 1 d . . .
N71 N 0.4865(4) 0.4575(4) 0.3286(3) 0.0135(11) Uani 1 1 d . . .
O11 O 0.1038(3) 0.7741(3) 0.6053(3) 0.0166(9) Uani 1 1 d . . .
O12 O -0.0451(3) 0.7616(3) 0.6167(3) 0.0204(10) Uani 1 1 d . . .
O13 O 0.2347(3) 0.8768(3) 0.4429(3) 0.0172(9) Uani 1 1 d . . .
O14 O 0.1787(4) 0.9520(4) 0.3592(3) 0.0259(11) Uani 1 1 d . . .
O21 O 0.3174(3) 0.7893(3) 0.6601(3) 0.0157(9) Uani 1 1 d . . .
O22 O 0.3609(3) 0.7210(3) 0.7537(3) 0.0221(10) Uani 1 1 d . . .
O23 O 0.1267(3) 0.6733(3) 0.4320(3) 0.0167(9) Uani 1 1 d . . .
O24 O 0.0517(4) 0.5213(3) 0.3609(3) 0.0272(11) Uani 1 1 d . . .
O31 O 0.2484(3) 0.9554(3) 0.6366(3) 0.0161(9) Uani 1 1 d . . .
O32 O 0.3277(3) 1.1069(3) 0.7062(3) 0.0211(10) Uani 1 1 d . . .
O33 O 0.3423(3) 0.7411(3) 0.4750(3) 0.0151(9) Uani 1 1 d . . .
O34 O 0.4795(3) 0.7608(3) 0.4382(3) 0.0164(9) Uani 1 1 d . . .
O41 O 0.3899(3) 0.7399(3) 0.0111(3) 0.0197(10) Uani 1 1 d . . .
O42 O 0.5408(4) 0.7655(4) 0.0055(3) 0.0308(12) Uani 1 1 d . . .
O43 O 0.2572(3) 0.9208(3) 0.1585(3) 0.0164(9) Uani 1 1 d . . .
O44 O 0.3156(3) 1.0761(3) 0.2323(3) 0.0203(10) Uani 1 1 d . . .
O51 O 0.2595(3) 0.9002(3) -0.0054(3) 0.0179(9) Uani 1 1 d . . .
O52 O 0.2221(4) 0.9512(3) -0.1115(3) 0.0216(10) Uani 1 1 d . . .
O53 O 0.2103(3) 0.6155(3) -0.0038(3) 0.0182(10) Uani 1 1 d . . .
O54 O 0.1601(4) 0.4815(3) -0.1122(3) 0.0321(13) Uani 1 1 d . . .
O61 O 0.0966(3) 0.7789(3) 0.0229(3) 0.0162(9) Uani 1 1 d . . .
O62 O -0.0485(3) 0.7602(3) 0.0451(3) 0.0209(10) Uani 1 1 d . . .
O63 O 0.3422(3) 0.7384(3) 0.1662(3) 0.0168(9) Uani 1 1 d . . .
O64 O 0.3515(3) 0.6875(3) 0.2746(3) 0.0194(10) Uani 1 1 d . . .
O71 O 0.5902(3) 0.6155(3) 0.4436(3) 0.0165(9) Uani 1 1 d . . .
O72 O 0.6437(3) 0.5392(3) 0.5267(3) 0.0160(9) Uani 1 1 d . . .
O73 O 0.3922(3) 0.4839(3) 0.1968(3) 0.0185(10) Uani 1 1 d . . .
O74 O 0.3204(4) 0.3281(3) 0.1373(3) 0.0256(11) Uani 1 1 d . . .
O81 O 0.5077(3) 0.6801(4) 0.1943(3) 0.0223(10) Uani 1 1 d . . .
H81A H 0.5702 0.7201 0.2194 0.033 Uiso 1 1 d R . .
H81B H 0.4552 0.6875 0.1694 0.033 Uiso 1 1 d R . .
O82 O 0.6160(3) 0.5640(3) 0.2532(3) 0.0203(10) Uani 1 1 d . . .
H82A H 0.6039 0.5150 0.2180 0.030 Uiso 1 1 d R . .
H82B H 0.6723 0.5881 0.2568 0.030 Uiso 1 1 d R . .
O83 O 0.6433(3) 0.7568(3) 0.3684(3) 0.0207(10) Uani 1 1 d . . .
H83A H 0.6430 0.7960 0.3472 0.031 Uiso 1 1 d R . .
H83B H 0.6695 0.7869 0.4187 0.031 Uiso 1 1 d R . .
O84 O 0.3489(3) 0.5649(3) 0.3731(3) 0.0164(9) Uani 1 1 d . . .
H84A H 0.3571 0.5378 0.4072 0.025 Uiso 1 1 d R . .
H84B H 0.3159 0.5953 0.3883 0.025 Uiso 1 1 d R . .
O91 O -0.0055(4) 0.8674(4) -0.0652(3) 0.0258(11) Uani 1 1 d . . .
H91A H -0.0116 0.8618 -0.1146 0.039 Uiso 1 1 d R . .
H91B H 0.0354 0.8397 -0.0547 0.039 Uiso 1 1 d R . .
O92 O -0.1970(3) 0.8022(3) -0.2005(3) 0.0237(11) Uani 1 1 d . . .
H92A H -0.2295 0.8434 -0.2126 0.036 Uiso 1 1 d R . .
H92B H -0.2150 0.7664 -0.2420 0.036 Uiso 1 1 d R . .
O93 O -0.1447(4) 0.9700(4) -0.0606(3) 0.0242(11) Uani 1 1 d . . .
H93A H -0.0914 1.0041 -0.0311 0.036 Uiso 1 1 d R . .
H93B H -0.1805 1.0068 -0.0634 0.036 Uiso 1 1 d R . .
O94 O -0.3092(4) 0.8680(4) -0.0335(4) 0.0317(13) Uani 1 1 d . . .
H94A H -0.2969 0.9251 -0.0066 0.048 Uiso 1 1 d R . .
H94B H -0.3618 0.8388 -0.0192 0.048 Uiso 1 1 d R . .
O95 O -0.1098(4) 0.9181(4) 0.0879(3) 0.0266(11) Uani 1 1 d . . .
H95A H -0.1027 0.9711 0.0824 0.040 Uiso 1 1 d R . .
H95B H -0.0613 0.9221 0.1214 0.040 Uiso 1 1 d R . .
O96 O -0.2469(4) 0.7183(4) 0.0342(3) 0.0331(13) Uani 1 1 d . . .
H96A H -0.2420 0.7497 0.0815 0.050 Uiso 1 1 d R . .
H96B H -0.2970 0.6815 0.0265 0.050 Uiso 1 1 d R . .
O97 O -0.1179(4) 0.6554(4) -0.1215(3) 0.0370(14) Uani 1 1 d . . .
H97A H -0.1303 0.6399 -0.1669 0.055 Uiso 1 1 d R . .
H97B H -0.0706 0.6499 -0.1098 0.055 Uiso 1 1 d R . .
O1W O 0.1146(4) 1.0062(4) 0.7238(3) 0.0264(11) Uani 1 1 d . . .
H1A H 0.0993 0.9692 0.7481 0.040 Uiso 1 1 d R . .
H1B H 0.1499 0.9788 0.6973 0.040 Uiso 1 1 d R . .
O2W O 0.3225(8) 0.4800(8) 0.0362(7) 0.099(3) Uiso 1 1 d . . .
H2A H 0.3669 0.4828 0.0048 0.148 Uiso 1 1 d R . .
H2B H 0.3194 0.5420 0.0518 0.148 Uiso 1 1 d R . .
O3W O 0.0710(10) 0.4552(9) 0.0272(9) 0.138(5) Uani 1 1 d . . .
H3B H 0.0501 0.4679 0.0693 0.206 Uiso 1 1 d R . .
H3A H 0.0803 0.5084 0.0288 0.206 Uiso 1 1 d R . .
O4W O 0.1743(5) 0.4237(5) 0.2825(4) 0.0554(19) Uani 1 1 d . . .
H4A H 0.2107 0.4668 0.2903 0.083 Uiso 1 1 d R . .
H4B H 0.1252 0.4394 0.2991 0.083 Uiso 1 1 d R . .
O5W O 0.7608(4) 0.7205(4) 0.6256(3) 0.0272(11) Uani 1 1 d . . .
H5A H 0.7399 0.6701 0.5806 0.041 Uiso 1 1 d R . .
H5B H 0.8133 0.7283 0.6095 0.041 Uiso 1 1 d R . .
O6W O 0.9998(4) 0.8872(4) 0.7841(3) 0.0260(11) Uani 1 1 d . . .
H6A H 0.9466 0.8487 0.7527 0.039 Uiso 1 1 d R . .
H6B H 0.9655 0.9280 0.7907 0.039 Uiso 1 1 d R . .
O7W O 0.7205(4) 0.8471(4) 0.5403(3) 0.0277(11) Uani 1 1 d . . .
H7A H 0.7153 0.8060 0.5609 0.042 Uiso 1 1 d R . .
H7B H 0.7462 0.9016 0.5797 0.042 Uiso 1 1 d R . .
O8W O 0.1977(4) 0.3587(4) 0.7441(3) 0.0289(12) Uani 1 1 d . . .
H8A H 0.1865 0.3945 0.7821 0.043 Uiso 1 1 d R . .
H8B H 0.2047 0.3146 0.7612 0.043 Uiso 1 1 d R . .
O9W O 0.2102(4) 0.1975(4) 0.7966(3) 0.0298(12) Uani 1 1 d . . .
H9A H 0.2581 0.1806 0.7814 0.045 Uiso 1 1 d R . .
H9B H 0.1709 0.1499 0.7800 0.045 Uiso 1 1 d R . .
O10W O 0.4455(10) 0.4073(7) 0.9534(7) 0.119(5) Uani 1 1 d . . .
H10A H 0.4583 0.3803 0.9795 0.179 Uiso 1 1 d R . .
H10B H 0.4290 0.3905 0.9048 0.179 Uiso 1 1 d R . .
O11W O 0.6095(6) 0.3933(4) 0.1525(4) 0.063(2) Uani 1 1 d . . .
H11A H 0.5978 0.3663 0.1022 0.094 Uiso 1 1 d R . .
H11B H 0.6166 0.3520 0.1730 0.094 Uiso 1 1 d R . .
O12W O 0.0834(4) 0.9622(4) 0.2074(3) 0.0289(12) Uani 1 1 d . . .
H12A H 0.1320 0.9607 0.1882 0.043 Uiso 1 1 d R . .
H12B H 0.1092 0.9552 0.2534 0.043 Uiso 1 1 d R . .

loop_
_atom_site_aniso_label
_atom_site_aniso_U_11
_atom_site_aniso_U_22
_atom_site_aniso_U_33
_atom_site_aniso_U_23
_atom_site_aniso_U_13
_atom_site_aniso_U_12
Ce1 0.01042(17) 0.01037(17) 0.01327(17) 0.00405(13) 0.00183(13) 0.00289(13)
Ce2 0.01189(17) 0.01217(17) 0.01309(17) 0.00325(13) 0.00056(13) 0.00328(13)
Ce3 0.01215(17) 0.01085(17) 0.01355(17) 0.00435(13) 0.00153(13) 0.00421(13)
Ce4 0.01378(18) 0.0201(2) 0.01611(19) 0.00524(15) 0.00209(14) 0.00496(14)
C11 0.015(3) 0.012(3) 0.019(3) 0.002(2) 0.003(3) 0.003(2)
C12 0.017(3) 0.031(4) 0.022(4) 0.006(3) 0.005(3) 0.010(3)
C13 0.021(4) 0.038(4) 0.025(4) 0.013(3) 0.004(3) 0.015(3)
C14 0.022(4) 0.023(4) 0.024(4) 0.011(3) 0.002(3) 0.009(3)
C15 0.014(3) 0.017(3) 0.017(3) 0.004(3) 0.000(3) 0.004(3)
C16 0.020(3) 0.009(3) 0.018(3) 0.006(2) 0.002(3) 0.001(2)
C17 0.018(3) 0.010(3) 0.017(3) 0.001(2) 0.005(3) 0.003(2)
C21 0.017(3) 0.015(3) 0.017(3) 0.006(3) 0.004(3) 0.005(3)
C22 0.016(3) 0.019(3) 0.024(3) 0.012(3) 0.005(3) 0.010(3)
C23 0.023(4) 0.013(3) 0.027(4) 0.009(3) 0.006(3) 0.004(3)
C24 0.020(3) 0.015(3) 0.023(4) 0.003(3) 0.006(3) 0.003(3)
C25 0.011(3) 0.016(3) 0.017(3) 0.002(3) 0.003(2) 0.001(2)
C26 0.014(3) 0.018(3) 0.019(3) 0.004(3) 0.002(3) 0.001(3)
C27 0.013(3) 0.016(3) 0.017(3) 0.005(3) 0.004(3) 0.003(2)
C31 0.018(3) 0.012(3) 0.015(3) 0.005(2) 0.003(3) 0.004(2)
C32 0.020(3) 0.009(3) 0.020(3) 0.003(2) 0.002(3) 0.002(3)
C33 0.015(3) 0.015(3) 0.022(3) 0.006(3) 0.001(3) -0.002(3)
C34 0.017(3) 0.021(3) 0.019(3) 0.009(3) 0.005(3) 0.007(3)
C35 0.015(3) 0.012(3) 0.016(3) 0.006(2) 0.002(2) 0.006(2)
C36 0.012(3) 0.012(3) 0.016(3) 0.005(2) 0.001(2) 0.004(2)
C37 0.016(3) 0.014(3) 0.019(3) 0.008(3) 0.004(3) 0.007(3)
C41 0.016(3) 0.019(3) 0.020(3) 0.003(3) 0.002(3) 0.006(3)
C42 0.017(3) 0.024(4) 0.031(4) 0.003(3) 0.007(3) 0.007(3)
C43 0.023(4) 0.023(4) 0.024(4) -0.002(3) 0.002(3) 0.002(3)
C44 0.026(4) 0.016(3) 0.019(3) 0.001(3) 0.004(3) 0.004(3)
C45 0.020(3) 0.014(3) 0.015(3) 0.004(2) 0.000(3) 0.004(3)
C46 0.022(3) 0.017(3) 0.015(3) 0.007(3) 0.001(3) 0.008(3)
C47 0.022(4) 0.020(4) 0.023(4) 0.003(3) 0.005(3) 0.005(3)
C51 0.014(3) 0.017(3) 0.017(3) 0.005(3) 0.004(3) 0.004(3)
C52 0.018(3) 0.018(3) 0.019(3) 0.009(3) 0.006(3) 0.005(3)
C53 0.017(3) 0.021(3) 0.016(3) 0.005(3) 0.003(3) 0.002(3)
C54 0.016(3) 0.020(3) 0.019(3) 0.003(3) 0.002(3) 0.002(3)
C55 0.012(3) 0.012(3) 0.018(3) 0.003(2) 0.005(2) -0.002(2)
C56 0.017(3) 0.014(3) 0.021(3) 0.002(3) 0.001(3) -0.001(3)
C57 0.010(3) 0.018(3) 0.022(3) 0.007(3) 0.006(3) 0.002(2)
C61 0.013(3) 0.016(3) 0.018(3) 0.005(3) 0.000(3) 0.005(2)
C62 0.018(3) 0.030(4) 0.021(4) 0.011(3) 0.005(3) 0.006(3)
C63 0.023(4) 0.029(4) 0.028(4) 0.017(3) 0.006(3) 0.005(3)
C64 0.022(4) 0.021(3) 0.017(3) 0.010(3) 0.003(3) 0.007(3)
C65 0.016(3) 0.018(3) 0.013(3) 0.003(2) 0.000(2) 0.007(3)
C66 0.018(3) 0.013(3) 0.014(3) 0.002(2) -0.001(3) 0.004(3)
C67 0.011(3) 0.011(3) 0.021(3) 0.008(2) -0.001(2) 0.002(2)
C71 0.010(3) 0.016(3) 0.015(3) 0.003(2) 0.005(2) 0.006(2)
C72 0.013(3) 0.017(3) 0.017(3) 0.005(3) 0.001(2) 0.005(2)
C73 0.022(3) 0.012(3) 0.024(3) 0.006(3) 0.005(3) 0.007(3)
C74 0.018(3) 0.014(3) 0.021(3) 0.001(3) 0.001(3) 0.004(3)
C75 0.013(3) 0.011(3) 0.021(3) 0.001(3) 0.003(3) 0.003(2)
C76 0.013(3) 0.020(3) 0.016(3) 0.004(3) -0.001(3) 0.005(3)
C77 0.015(3) 0.014(3) 0.016(3) 0.004(2) 0.006(3) 0.006(2)
N11 0.015(3) 0.011(3) 0.017(3) 0.005(2) 0.002(2) 0.006(2)
N21 0.011(3) 0.014(3) 0.016(3) 0.004(2) 0.003(2) 0.003(2)
N31 0.013(3) 0.011(3) 0.015(3) 0.006(2) 0.002(2) 0.003(2)
N41 0.015(3) 0.016(3) 0.013(3) 0.001(2) 0.000(2) 0.004(2)
N51 0.012(3) 0.013(3) 0.017(3) 0.005(2) 0.004(2) 0.003(2)
N61 0.016(3) 0.013(3) 0.015(3) 0.006(2) 0.001(2) 0.004(2)
N71 0.013(3) 0.014(3) 0.015(3) 0.004(2) 0.002(2) 0.007(2)
O11 0.016(2) 0.017(2) 0.019(2) 0.0087(18) 0.0049(18) 0.0059(18)
O12 0.018(2) 0.021(2) 0.022(2) 0.006(2) 0.008(2) 0.0040(19)
O13 0.014(2) 0.019(2) 0.020(2) 0.0094(19) 0.0024(18) 0.0035(18)
O14 0.024(3) 0.032(3) 0.027(3) 0.020(2) 0.004(2) 0.005(2)
O21 0.016(2) 0.012(2) 0.016(2) 0.0030(17) -0.0005(18) 0.0024(17)
O22 0.027(3) 0.018(2) 0.019(2) 0.0081(19) -0.003(2) 0.005(2)
O23 0.017(2) 0.014(2) 0.016(2) 0.0043(18) 0.0008(18) 0.0025(18)
O24 0.030(3) 0.018(3) 0.022(3) 0.002(2) -0.005(2) -0.002(2)
O31 0.015(2) 0.012(2) 0.020(2) 0.0039(18) 0.0045(18) 0.0038(18)
O32 0.025(3) 0.011(2) 0.026(3) 0.0010(19) 0.010(2) 0.0044(19)
O33 0.013(2) 0.013(2) 0.018(2) 0.0036(18) 0.0027(18) 0.0043(17)
O34 0.014(2) 0.014(2) 0.019(2) 0.0021(18) 0.0035(18) 0.0030(18)
O41 0.018(2) 0.015(2) 0.020(2) -0.0003(18) 0.0022(19) 0.0016(19)
O42 0.021(3) 0.021(3) 0.045(3) -0.003(2) 0.017(2) 0.005(2)
O43 0.017(2) 0.014(2) 0.016(2) 0.0020(18) 0.0037(18) 0.0036(18)
O44 0.021(2) 0.010(2) 0.026(3) -0.0006(19) 0.006(2) 0.0031(18)
O51 0.018(2) 0.015(2) 0.018(2) 0.0045(18) 0.0009(18) 0.0011(18)
O52 0.028(3) 0.019(2) 0.021(2) 0.010(2) 0.008(2) 0.008(2)
O53 0.020(2) 0.016(2) 0.017(2) 0.0047(18) 0.0004(19) 0.0042(19)
O54 0.052(4) 0.012(2) 0.027(3) 0.005(2) 0.005(3) 0.003(2)
O61 0.016(2) 0.016(2) 0.017(2) 0.0073(18) 0.0017(18) 0.0040(18)
O62 0.018(2) 0.027(3) 0.024(3) 0.014(2) 0.007(2) 0.010(2)
O63 0.014(2) 0.021(2) 0.016(2) 0.0081(19) 0.0006(18) 0.0049(18)
O64 0.020(2) 0.025(3) 0.016(2) 0.010(2) 0.0016(19) 0.012(2)
O71 0.017(2) 0.013(2) 0.019(2) 0.0061(18) 0.0010(18) 0.0024(18)
O72 0.016(2) 0.014(2) 0.014(2) 0.0041(17) -0.0019(18) 0.0006(18)
O73 0.020(2) 0.014(2) 0.018(2) 0.0052(18) -0.0030(19) 0.0049(18)
O74 0.027(3) 0.020(3) 0.020(3) 0.003(2) -0.006(2) 0.001(2)
O81 0.020(2) 0.028(3) 0.023(3) 0.013(2) 0.004(2) 0.013(2)
O82 0.019(2) 0.016(2) 0.026(3) 0.0024(19) 0.007(2) 0.0089(19)
O83 0.021(2) 0.018(2) 0.021(2) 0.0072(19) 0.004(2) 0.0012(19)
O84 0.017(2) 0.014(2) 0.019(2) 0.0058(18) 0.0048(18) 0.0054(18)
O91 0.023(3) 0.034(3) 0.027(3) 0.016(2) 0.007(2) 0.012(2)
O92 0.026(3) 0.021(3) 0.019(2) 0.002(2) 0.001(2) 0.007(2)
O93 0.024(3) 0.023(3) 0.026(3) 0.010(2) 0.003(2) 0.008(2)
O94 0.022(3) 0.018(3) 0.047(3) -0.002(2) 0.013(2) 0.002(2)
O95 0.030(3) 0.020(3) 0.027(3) 0.006(2) 0.001(2) 0.008(2)
O96 0.023(3) 0.041(3) 0.027(3) 0.012(2) 0.003(2) -0.009(2)
O97 0.039(3) 0.037(3) 0.032(3) 0.001(2) 0.004(3) 0.024(3)
O1W 0.027(3) 0.027(3) 0.030(3) 0.009(2) 0.013(2) 0.013(2)
O3W 0.172(14) 0.100(9) 0.173(13) 0.081(9) 0.043(11) 0.054(9)
O4W 0.050(4) 0.057(4) 0.040(4) -0.008(3) 0.000(3) 0.016(3)
O5W 0.021(3) 0.028(3) 0.025(3) 0.000(2) 0.005(2) 0.001(2)
O6W 0.026(3) 0.026(3) 0.027(3) 0.010(2) 0.007(2) 0.006(2)
O7W 0.024(3) 0.031(3) 0.031(3) 0.012(2) 0.007(2) 0.011(2)
O8W 0.030(3) 0.023(3) 0.035(3) 0.007(2) 0.013(2) 0.006(2)
O9W 0.040(3) 0.023(3) 0.032(3) 0.010(2) 0.019(2) 0.010(2)
O10W 0.245(15) 0.087(7) 0.102(8) 0.057(6) 0.120(9) 0.108(9)
O11W 0.139(7) 0.026(3) 0.018(3) 0.002(2) -0.002(4) 0.039(4)
O12W 0.026(3) 0.038(3) 0.027(3) 0.015(2) 0.007(2) 0.010(2)

loop_
_atom_type_symbol
_atom_type_description
_atom_type_scat_dispersion_real
_atom_type_scat_dispersion_imag
_atom_type_scat_source
C C 0.0033 0.0016 'International Tables Vol C Tables 4.2.6.8 and 6.1.1.4'
H H 0.0000 0.0000 'International Tables Vol C Tables 4.2.6.8 and 6.1.1.4'
N N 0.0061 0.0033 'International Tables Vol C Tables 4.2.6.8 and 6.1.1.4'
O O 0.0106 0.0060 'International Tables Vol C Tables 4.2.6.8 and 6.1.1.4'
Ce Ce -0.2486 2.6331 'International Tables Vol C Tables 4.2.6.8 and 6.1.1.4'

loop_
_geom_angle_atom_site_label_1
_geom_angle_atom_site_label_2
_geom_angle_atom_site_label_3
_geom_angle
_geom_angle_site_symmetry_1
_geom_angle_site_symmetry_3
_geom_angle_publ_flag
O21 Ce1 O23 126.04(15) . . y
O21 Ce1 O11 82.99(16) . . y
O23 Ce1 O11 83.07(16) . . y
O21 Ce1 O13 142.24(16) . . y
O23 Ce1 O13 84.18(16) . . y
O11 Ce1 O13 127.15(15) . . y
O21 Ce1 O31 79.07(15) . . y
O23 Ce1 O31 146.65(15) . . y
O11 Ce1 O31 78.53(15) . . y
O13 Ce1 O31 85.13(16) . . y
O21 Ce1 O33 86.19(15) . . y
O23 Ce1 O33 80.60(15) . . y
O11 Ce1 O33 149.66(15) . . y
O13 Ce1 O33 76.33(15) . . y
O31 Ce1 O33 126.95(15) . . y
O21 Ce1 N11 141.35(16) . . y
O23 Ce1 N11 71.18(16) . . y
O11 Ce1 N11 63.66(16) . . y
O13 Ce1 N11 63.66(16) . . y
O31 Ce1 N11 75.76(16) . . y
O33 Ce1 N11 132.45(16) . . y
O21 Ce1 N31 72.48(16) . . y
O23 Ce1 N31 139.38(16) . . y
O11 Ce1 N31 137.52(16) . . y
O13 Ce1 N31 69.78(16) . . y
O31 Ce1 N31 63.34(16) . . y
O33 Ce1 N31 63.62(16) . . y
N11 Ce1 N31 119.31(16) . . y
O21 Ce1 N21 62.86(16) . . y
O23 Ce1 N21 63.20(16) . . y
O11 Ce1 N21 72.83(16) . . y
O13 Ce1 N21 140.60(16) . . y
O31 Ce1 N21 134.26(16) . . y
O33 Ce1 N21 77.00(16) . . y
N11 Ce1 N21 119.30(17) . . y
N31 Ce1 N21 121.38(16) . . y
O53 Ce2 O41 76.14(16) . . y
O53 Ce2 O43 149.76(16) . . y
O41 Ce2 O43 128.66(15) . . y
O53 Ce2 O51 128.75(15) . . y
O41 Ce2 O51 92.89(16) . . y
O43 Ce2 O51 72.89(15) . . y
O53 Ce2 O63 81.51(15) . . y
O41 Ce2 O63 76.95(16) . . y
O43 Ce2 O63 87.60(15) . . y
O51 Ce2 O63 145.26(15) . . y
O53 Ce2 O61 85.82(15) . . y
O41 Ce2 O61 147.03(15) . . y
O43 Ce2 O61 78.77(15) . . y
O51 Ce2 O61 77.08(15) . . y
O63 Ce2 O61 127.84(15) . . y
O53 Ce2 N51 64.98(16) . . y
O41 Ce2 N51 76.91(16) . . y
O43 Ce2 N51 130.97(16) . . y
O51 Ce2 N51 63.77(16) . . y
O63 Ce2 N51 141.43(16) . . y
O61 Ce2 N51 70.45(16) . . y
O53 Ce2 N41 137.07(17) . . y
O41 Ce2 N41 64.17(16) . . y
O43 Ce2 N41 64.54(16) . . y
O51 Ce2 N41 71.23(17) . . y
O63 Ce2 N41 74.48(17) . . y
O61 Ce2 N41 136.86(16) . . y
N51 Ce2 N41 117.50(17) . . y
O53 Ce2 N61 76.15(17) . . y
O41 Ce2 N61 134.59(17) . . y
O43 Ce2 N61 73.72(16) . . y
O51 Ce2 N61 132.44(16) . . y
O63 Ce2 N61 63.92(16) . . y
O61 Ce2 N61 63.92(16) . . y
N51 Ce2 N61 121.04(17) . . y
N41 Ce2 N61 121.20(17) . . y
O71 Ce3 O82 83.92(15) . . y
O71 Ce3 O73 125.02(14) . . y
O82 Ce3 O73 78.94(15) . . y
O71 Ce3 O83 70.72(15) . . y
O82 Ce3 O83 71.96(16) . . y
O73 Ce3 O83 145.28(16) . . y
O71 Ce3 O64 138.45(15) . . y
O82 Ce3 O64 137.12(15) . . y
O73 Ce3 O64 78.87(15) . . y
O83 Ce3 O64 110.37(15) . . y
O71 Ce3 O81 141.71(15) . . y
O82 Ce3 O81 69.38(15) . . y
O73 Ce3 O81 77.28(16) . . y
O83 Ce3 O81 75.07(16) . . y
O64 Ce3 O81 70.20(15) . . y
O71 Ce3 O34 72.94(14) . . y
O82 Ce3 O34 140.19(15) . . y
O73 Ce3 O34 140.85(15) . . y
O83 Ce3 O34 70.01(15) . . y
O64 Ce3 O34 69.21(14) . . y
O81 Ce3 O34 110.81(15) . . y
O71 Ce3 N71 62.55(15) . . y
O82 Ce3 N71 72.78(16) . . y
O73 Ce3 N71 62.50(15) . . y
O83 Ce3 N71 123.23(16) . . y
O64 Ce3 N71 125.76(16) . . y
O81 Ce3 N71 128.79(16) . . y
O34 Ce3 N71 120.36(15) . . y
O71 Ce3 O84 84.36(14) . . y
O82 Ce3 O84 140.07(15) . . y
O73 Ce3 O84 77.03(15) . . y
O83 Ce3 O84 137.68(14) . . y
O64 Ce3 O84 67.34(14) . . y
O81 Ce3 O84 133.59(15) . . y
O34 Ce3 O84 70.22(14) . . y
N71 Ce3 O84 67.94(15) . . y
O97 Ce4 O74 76.10(19) . 2_565 y
O97 Ce4 O96 94.3(2) . . y
O74 Ce4 O96 69.84(17) 2_565 . y
O97 Ce4 O94 149.11(18) . . y
O74 Ce4 O94 73.02(17) 2_565 . y
O96 Ce4 O94 75.39(19) . . y
O97 Ce4 O95 130.07(17) . . y
O74 Ce4 O95 138.64(17) 2_565 . y
O96 Ce4 O95 76.02(17) . . y
O94 Ce4 O95 76.40(17) . . y
O97 Ce4 O92 80.14(18) . . y
O74 Ce4 O92 74.30(16) 2_565 . y
O96 Ce4 O92 143.97(16) . . y
O94 Ce4 O92 91.20(18) . . y
O95 Ce4 O92 133.82(16) . . y
O97 Ce4 O62 67.44(17) . . y
O74 Ce4 O62 121.56(16) 2_565 . y
O96 Ce4 O62 69.23(17) . . y
O94 Ce4 O62 131.15(17) . . y
O95 Ce4 O62 63.32(16) . . y
O92 Ce4 O62 136.58(15) . . y
O97 Ce4 O91 75.83(19) . . y
O74 Ce4 O91 141.25(17) 2_565 . y
O96 Ce4 O91 138.43(17) . . y
O94 Ce4 O91 130.65(17) . . y
O95 Ce4 O91 80.11(17) . . y
O92 Ce4 O91 75.02(16) . . y
O62 Ce4 O91 69.73(15) . . y
O97 Ce4 O93 132.88(18) . . y
O74 Ce4 O93 121.25(16) 2_565 . y
O96 Ce4 O93 132.24(18) . . y
O94 Ce4 O93 66.48(16) . . y
O95 Ce4 O93 68.12(16) . . y
O92 Ce4 O93 66.17(15) . . y
O62 Ce4 O93 117.07(15) . . y
O91 Ce4 O93 64.59(16) . . y
N11 C11 C12 122.0(6) . . ?
N11 C11 C17 113.9(6) . . ?
C12 C11 C17 124.1(6) . . ?
C13 C12 C11 117.8(7) . . ?
C12 C13 C14 120.2(7) . . ?
C13 C14 C15 118.1(6) . . ?
N11 C15 C14 121.6(6) . . ?
N11 C15 C16 113.7(5) . . ?
C14 C15 C16 124.7(6) . . ?
O14 C16 O13 125.4(6) . . ?
O14 C16 C15 120.2(6) . . ?
O13 C16 C15 114.4(5) . . ?
O12 C17 O11 125.1(6) . . ?
O12 C17 C11 121.0(6) . . ?
O11 C17 C11 113.8(5) . . ?
N21 C21 C22 121.9(6) . . ?
N21 C21 C27 112.8(5) . . ?
C22 C21 C27 125.2(6) . . ?
C23 C22 C21 118.4(6) . . ?
C24 C23 C22 119.2(6) . . ?
C25 C24 C23 119.0(6) . . ?
N21 C25 C24 121.5(6) . . ?
N21 C25 C26 113.0(6) . . ?
C24 C25 C26 125.5(6) . . ?
O24 C26 O23 125.4(6) . . ?
O24 C26 C25 120.4(6) . . ?
O23 C26 C25 114.2(5) . . ?
O22 C27 O21 125.7(6) . . ?
O22 C27 C21 121.0(6) . . ?
O21 C27 C21 113.2(5) . . ?
N31 C31 C32 121.6(6) . . ?
N31 C31 C37 113.9(6) . . ?
C32 C31 C37 124.4(6) . . ?
C33 C32 C31 118.7(6) . . ?
C32 C33 C34 119.3(6) . . ?
C35 C34 C33 118.4(6) . . ?
N31 C35 C34 122.4(6) . . ?
N31 C35 C36 113.6(5) . . ?
C34 C35 C36 124.0(6) . . ?
O34 C36 O33 125.5(6) . . ?
O34 C36 C35 119.1(6) . . ?
O33 C36 C35 115.3(5) . . ?
O32 C37 O31 125.8(6) . . ?
O32 C37 C31 119.3(6) . . ?
O31 C37 C31 114.9(5) . . ?
N41 C41 C42 122.4(6) . . ?
N41 C41 C47 113.5(6) . . ?
C42 C41 C47 124.1(6) . . ?
C43 C42 C41 117.7(7) . . ?
C44 C43 C42 119.5(7) . . ?
C45 C44 C43 118.9(6) . . ?
N41 C45 C44 121.9(6) . . ?
N41 C45 C46 113.1(6) . . ?
C44 C45 C46 125.0(6) . . ?
O44 C46 O43 125.3(6) . . ?
O44 C46 C45 119.8(6) . . ?
O43 C46 C45 114.9(5) . . ?
O42 C47 O41 125.3(6) . . ?
O42 C47 C41 120.4(6) . . ?
O41 C47 C41 114.4(6) . . ?
N51 C51 C52 123.1(6) . . ?
N51 C51 C57 112.9(6) . . ?
C52 C51 C57 123.9(6) . . ?
C51 C52 C53 118.1(6) . . ?
C54 C53 C52 119.6(6) . . ?
C53 C54 C55 118.3(6) . . ?
N51 C55 C54 121.7(6) . . ?
N51 C55 C56 113.9(6) . . ?
C54 C55 C56 124.3(6) . . ?
O54 C56 O53 124.1(6) . . ?
O54 C56 C55 120.6(6) . . ?
O53 C56 C55 115.2(6) . . ?
O52 C57 O51 124.8(6) . . ?
O52 C57 C51 120.3(6) . . ?
O51 C57 C51 114.8(6) . . ?
N61 C61 C62 122.3(6) . . ?
N61 C61 C67 114.1(6) . . ?
C62 C61 C67 123.6(6) . . ?
C63 C62 C61 118.5(6) . . ?
C62 C63 C64 119.3(7) . . ?
C65 C64 C63 118.3(6) . . ?
N61 C65 C64 122.4(6) . . ?
N61 C65 C66 113.9(6) . . ?
C64 C65 C66 123.7(6) . . ?
O64 C66 O63 125.3(6) . . ?
O64 C66 C65 119.8(6) . . ?
O63 C66 C65 114.9(5) . . ?
O62 C67 O61 125.2(6) . . ?
O62 C67 C61 119.5(6) . . ?
O61 C67 C61 115.3(5) . . ?
N71 C71 C72 122.8(6) . . ?
N71 C71 C77 113.7(5) . . ?
C72 C71 C77 123.5(6) . . ?
C71 C72 C73 118.2(6) . . ?
C74 C73 C72 119.7(6) . . ?
C73 C74 C75 118.0(6) . . ?
N71 C75 C74 122.6(6) . . ?
N71 C75 C76 115.0(6) . . ?
C74 C75 C76 122.4(6) . . ?
O74 C76 O73 125.8(6) . . ?
O74 C76 C75 118.0(6) . . ?
O73 C76 C75 116.1(5) . . ?
O72 C77 O71 125.1(6) . . ?
O72 C77 C71 118.6(5) . . ?
O71 C77 C71 116.3(5) . . ?
C11 N11 C15 120.2(6) . . ?
C11 N11 Ce1 119.5(4) . . ?
C15 N11 Ce1 119.8(4) . . ?
C21 N21 C25 119.9(6) . . ?
C21 N21 Ce1 120.2(4) . . ?
C25 N21 Ce1 119.6(4) . . ?
C31 N31 C35 119.5(6) . . ?
C31 N31 Ce1 120.1(4) . . ?
C35 N31 Ce1 120.4(4) . . ?
C41 N41 C45 119.6(6) . . ?
C41 N41 Ce2 120.2(4) . . ?
C45 N41 Ce2 120.1(4) . . ?
C51 N51 C55 119.1(6) . . ?
C51 N51 Ce2 121.3(4) . . ?
C55 N51 Ce2 119.0(4) . . ?
C61 N61 C65 119.2(6) . . ?
C61 N61 Ce2 120.4(4) . . ?
C65 N61 Ce2 120.4(4) . . ?
C71 N71 C75 118.7(5) . . ?
C71 N71 Ce3 120.5(4) . . ?
C75 N71 Ce3 120.6(4) . . ?
C17 O11 Ce1 128.3(4) . . ?
C16 O13 Ce1 128.0(4) . . ?
C27 O21 Ce1 130.4(4) . . ?
C26 O23 Ce1 129.9(4) . . ?
C37 O31 Ce1 127.6(4) . . ?
C36 O33 Ce1 126.4(4) . . ?
C36 O34 Ce3 144.1(4) . . ?
C47 O41 Ce2 127.8(4) . . ?
C46 O43 Ce2 126.2(4) . . ?
C57 O51 Ce2 126.8(4) . . ?
C56 O53 Ce2 126.3(4) . . ?
C67 O61 Ce2 126.1(4) . . ?
C67 O62 Ce4 144.3(4) . . ?
C66 O63 Ce2 126.9(4) . . ?
C66 O64 Ce3 144.3(4) . . ?
C77 O71 Ce3 126.7(4) . . ?
C76 O73 Ce3 125.6(4) . . ?
C76 O74 Ce4 160.9(5) . 2_565 ?

loop_
_geom_bond_atom_site_label_1
_geom_bond_atom_site_label_2
_geom_bond_distance
_geom_bond_site_symmetry_2
_geom_bond_publ_flag
Ce1 O21 2.308(4) . y
Ce1 O23 2.317(4) . y
Ce1 O11 2.342(4) . y
Ce1 O13 2.356(4) . y
Ce1 O31 2.385(4) . y
Ce1 O33 2.397(4) . y
Ce1 N11 2.525(5) . y
Ce1 N31 2.534(5) . y
Ce1 N21 2.536(5) . y
Ce2 O53 2.338(4) . y
Ce2 O41 2.340(5) . y
Ce2 O43 2.345(4) . y
Ce2 O51 2.369(4) . y
Ce2 O63 2.375(4) . y
Ce2 O61 2.385(4) . y
Ce2 N51 2.492(5) . y
Ce2 N41 2.492(5) . y
Ce2 N61 2.509(5) . y
Ce3 O71 2.462(4) . y
Ce3 O82 2.484(4) . y
Ce3 O73 2.510(4) . y
Ce3 O83 2.515(5) . y
Ce3 O64 2.542(4) . y
Ce3 O81 2.548(5) . y
Ce3 O34 2.567(4) . y
Ce3 N71 2.581(5) . y
Ce3 O84 2.635(4) . y
Ce4 O97 2.456(5) . y
Ce4 O74 2.459(5) 2_565 y
Ce4 O96 2.477(5) . y
Ce4 O94 2.511(5) . y
Ce4 O95 2.542(5) . y
Ce4 O92 2.542(5) . y
Ce4 O62 2.543(5) . y
Ce4 O91 2.596(5) . y
Ce4 O93 2.650(5) . y
C11 N11 1.332(8) . ?
C11 C12 1.391(9) . ?
C11 C17 1.512(9) . ?
C12 C13 1.387(10) . ?
C13 C14 1.387(11) . ?
C14 C15 1.392(9) . ?
C15 N11 1.333(8) . ?
C15 C16 1.509(9) . ?
C16 O14 1.232(8) . ?
C16 O13 1.282(8) . ?
C17 O12 1.228(8) . ?
C17 O11 1.287(8) . ?
C21 N21 1.330(8) . ?
C21 C22 1.391(9) . ?
C21 C27 1.508(9) . ?
C22 C23 1.390(10) . ?
C23 C24 1.387(10) . ?
C24 C25 1.381(9) . ?
C25 N21 1.344(8) . ?
C25 C26 1.498(9) . ?
C26 O24 1.228(8) . ?
C26 O23 1.282(8) . ?
C27 O22 1.222(8) . ?
C27 O21 1.289(8) . ?
C31 N31 1.331(8) . ?
C31 C32 1.398(9) . ?
C31 C37 1.508(9) . ?
C32 C33 1.376(10) . ?
C33 C34 1.391(9) . ?
C34 C35 1.382(9) . ?
C35 N31 1.333(8) . ?
C35 C36 1.513(8) . ?
C36 O34 1.236(8) . ?
C36 O33 1.281(8) . ?
C37 O32 1.239(8) . ?
C37 O31 1.271(8) . ?
C41 N41 1.333(9) . ?
C41 C42 1.391(10) . ?
C41 C47 1.511(9) . ?
C42 C43 1.390(10) . ?
C43 C44 1.387(10) . ?
C44 C45 1.377(10) . ?
C45 N41 1.334(8) . ?
C45 C46 1.517(9) . ?
C46 O44 1.238(8) . ?
C46 O43 1.287(8) . ?
C47 O42 1.228(9) . ?
C47 O41 1.276(8) . ?
C51 N51 1.328(8) . ?
C51 C52 1.372(9) . ?
C51 C57 1.514(9) . ?
C52 C53 1.390(9) . ?
C53 C54 1.389(10) . ?
C54 C55 1.391(9) . ?
C55 N51 1.349(8) . ?
C55 C56 1.493(9) . ?
C56 O54 1.233(8) . ?
C56 O53 1.292(8) . ?
C57 O52 1.229(8) . ?
C57 O51 1.281(8) . ?
C61 N61 1.333(8) . ?
C61 C62 1.392(10) . ?
C61 C67 1.497(9) . ?
C62 C63 1.377(10) . ?
C63 C64 1.399(10) . ?
C64 C65 1.382(9) . ?
C65 N61 1.336(8) . ?
C65 C66 1.505(9) . ?
C66 O64 1.232(8) . ?
C66 O63 1.283(8) . ?
C67 O62 1.231(8) . ?
C67 O61 1.288(8) . ?
C71 N71 1.337(8) . ?
C71 C72 1.379(9) . ?
C71 C77 1.522(9) . ?
C72 C73 1.396(9) . ?
C73 C74 1.382(10) . ?
C74 C75 1.390(9) . ?
C75 N71 1.343(8) . ?
C75 C76 1.515(9) . ?
C76 O74 1.251(8) . ?
C76 O73 1.268(8) . ?
C77 O72 1.252(8) . ?
C77 O71 1.256(8) . ?
O74 Ce4 2.459(5) 2_565 ?
